data_4506338
loop_
_publ_author_name
'P\'erez-Y\'a\~nez, Sonia'
'Beobide, Garikoitz'
'Castillo, Oscar'
'Cepeda, Javier'
'Luque, Antonio'
'Rom\'an, Pascual'

_publ_contact_author
;
 Oscar Castillo. Departamento de Quimica Inorganica. 
 Facultad de Ciencia y Tecnologia
 Universidad del Pais Vasco,  Apdo. 644,
 E-48080 Bilbao, Spain
;
_publ_section_title
;
 Directing the Formation of Adenine Coordination Polymers from Tunable
 Copper(II)/Dicarboxylato/Adenine Paddle-Wheel Building Units
;
_journal_issue 6
_journal_name_full 'Crystal Growth &amp; Design'
_journal_page_first 3324
_journal_paper_doi 10.1021/cg300446d
_journal_volume 12
_journal_year 2012
_chemical_compound_source 'synthesis as described'
_chemical_formula_moiety 'C24 H30 Cu2 N10 O8'
_chemical_formula_structural 'C24 H30 Cu2 N10 O8'
_chemical_formula_sum 'C24 H30 Cu2 N10 O8'
_chemical_formula_weight 713.66
_chemical_name_systematic
;
poly-[(mu-pimelato-K2-O,O')(mu3-adeninato-k3-N3:N7:N9)copper(II)]
;
_space_group_IT_number 88
_symmetry_cell_setting tetragonal
_symmetry_Int_Tables_number 88
_symmetry_space_group_name_Hall '-I 4ad'
_symmetry_space_group_name_H-M 'I 41/a :2'
_atom_sites_solution_hydrogens geom
_atom_sites_solution_primary direct
_atom_sites_solution_secondary difmap
_audit_creation_method SHELXL97
_cell_angle_alpha 90.00
_cell_angle_beta 90.00
_cell_angle_gamma 90.00
_cell_formula_units_Z 8
_cell_length_a 15.6854(5)
_cell_length_b 15.6854(5)
_cell_length_c 23.2536(9)
_cell_measurement_reflns_used 17962
_cell_measurement_temperature 100(2)
_cell_measurement_theta_max 26.77
_cell_measurement_theta_min 2.93
_cell_volume 5721.1(3)
_computing_cell_refinement 'STOE X-AREA'
_computing_data_collection 'STOE X-AREA'
_computing_data_reduction 'STOE X-RED'
_computing_molecular_graphics 'Ortep-3 (Farrugia, 1997)'
_computing_publication_material 'WinGX (Farrugia, 1999)'
_computing_structure_refinement 'SHELXL-97 (Sheldrick, 1997)'
_computing_structure_solution 'Sir92 (Altomare et al., 1993)'
_diffrn_ambient_temperature 100(2)
_diffrn_measured_fraction_theta_full 0.997
_diffrn_measured_fraction_theta_max 0.997
_diffrn_measurement_device_type 'IPDS IT'
_diffrn_measurement_method \w
_diffrn_radiation_monochromator graphite
_diffrn_radiation_source 'fine-focus sealed tube'
_diffrn_radiation_type MoK\a
_diffrn_radiation_wavelength 0.71073
_diffrn_reflns_av_R_equivalents 0.0456
_diffrn_reflns_av_sigmaI/netI 0.0378
_diffrn_reflns_limit_h_max 19
_diffrn_reflns_limit_h_min -19
_diffrn_reflns_limit_k_max 19
_diffrn_reflns_limit_k_min -19
_diffrn_reflns_limit_l_max 29
_diffrn_reflns_limit_l_min -29
_diffrn_reflns_number 17962
_diffrn_reflns_theta_full 26.77
_diffrn_reflns_theta_max 26.77
_diffrn_reflns_theta_min 2.93
_diffrn_standards_decay_% 0
_diffrn_standards_interval_count 0
_diffrn_standards_interval_time 0
_diffrn_standards_number 0
_exptl_absorpt_coefficient_mu 1.554
_exptl_absorpt_correction_T_max 0.854
_exptl_absorpt_correction_T_min 0.797
_exptl_absorpt_correction_type analytical
_exptl_absorpt_process_details
;
X-RED; Stoe & Cie, 2001
;
_exptl_crystal_colour 'dark green'
_exptl_crystal_density_diffrn 1.657
_exptl_crystal_density_meas 1.66(1)
_exptl_crystal_density_method flotation
_exptl_crystal_description cubic
_exptl_crystal_F_000 2928
_exptl_crystal_size_max 0.11
_exptl_crystal_size_mid 0.08
_exptl_crystal_size_min 0.05
_refine_diff_density_max 0.708
_refine_diff_density_min -0.728
_refine_diff_density_rms 0.080
_refine_ls_extinction_method none
_refine_ls_goodness_of_fit_ref 1.072
_refine_ls_hydrogen_treatment constr
_refine_ls_matrix_type full
_refine_ls_number_parameters 228
_refine_ls_number_reflns 3048
_refine_ls_number_restraints 1
_refine_ls_restrained_S_all 1.072
_refine_ls_R_factor_all 0.0866
_refine_ls_R_factor_gt 0.0601
_refine_ls_shift/su_max 0.001
_refine_ls_shift/su_mean 0.000
_refine_ls_structure_factor_coef Fsqd
_refine_ls_weighting_details 'calc w=1/[\s^2^(Fo^2^)+(0.0557P)^2^+19.4945P] where P=(Fo^2^+2Fc^2^)/3'
_refine_ls_weighting_scheme calc
_refine_ls_wR_factor_gt 0.1289
_refine_ls_wR_factor_ref 0.1391
_reflns_number_gt 2294
_reflns_number_total 3048
_reflns_threshold_expression >2sigma(I)
_cod_data_source_file cg300446d_si_002.cif
_cod_data_source_block "'compound3'"
_cod_original_sg_symbol_H-M I41/a
_cod_database_code 4506338

loop_
_symmetry_equiv_pos_as_xyz
'x, y, z'
'-x, -y+1/2, z'
'-y+3/4, x+1/4, z+1/4'
'y+1/4, -x+1/4, z+1/4'
'x+1/2, y+1/2, z+1/2'
'-x+1/2, -y+1, z+1/2'
'-y+5/4, x+3/4, z+3/4'
'y+3/4, -x+3/4, z+3/4'
'-x, -y, -z'
'x, y-1/2, -z'
'y-3/4, -x-1/4, -z-1/4'
'-y-1/4, x-1/4, -z-1/4'
'-x+1/2, -y+1/2, -z+1/2'
'x+1/2, y, -z+1/2'
'y-1/4, -x+1/4, -z+1/4'
'-y+1/4, x+1/4, -z+1/4'

loop_
_atom_site_label
_atom_site_type_symbol
_atom_site_fract_x
_atom_site_fract_y
_atom_site_fract_z
_atom_site_U_iso_or_equiv
_atom_site_adp_type
_atom_site_occupancy
_atom_site_symmetry_multiplicity
_atom_site_calc_flag
_atom_site_refinement_flags
_atom_site_disorder_assembly
_atom_site_disorder_group
Cu1 Cu 0.04027(3) 0.02577(4) 0.55249(2) 0.03964(19) Uani 1 1 d . . .
N1 N -0.2870(3) 0.0811(3) 0.4849(2) 0.0548(11) Uani 1 1 d . . .
C2 C -0.2215(3) 0.0440(4) 0.4592(3) 0.0630(16) Uani 1 1 d . B .
H2 H -0.2315 0.0193 0.4235 0.076 Uiso 1 1 calc R A 2
N3 N -0.1416(2) 0.0390(3) 0.4800(2) 0.0510(11) Uani 1 1 d . . .
C4 C -0.1387(3) 0.0768(3) 0.5329(3) 0.0541(14) Uani 1 1 d . B .
C5 C -0.2016(5) 0.1209(4) 0.5672(3) 0.0346(14) Uani 0.671(4) 1 d P B 1
C6 C -0.2811(5) 0.1233(5) 0.5416(4) 0.0387(15) Uani 0.671(4) 1 d P B 1
N6 N -0.3509(8) 0.1601(9) 0.5657(6) 0.045(2) Uani 0.671(4) 1 d P B 1
H6A H -0.3472 0.1837 0.5990 0.054 Uiso 0.671(4) 1 calc PR B 1
H6B H -0.3988 0.1596 0.5478 0.054 Uiso 0.671(4) 1 calc PR B 1
C5B C -0.2330(8) 0.0946(8) 0.5244(5) 0.028(3) Uani 0.329(4) 1 d P B 2
C6B C -0.2585(9) 0.1404(8) 0.5735(6) 0.029(3) Uani 0.329(4) 1 d P B 2
N6B N -0.3330(17) 0.172(2) 0.5801(13) 0.056(6) Uani 0.329(4) 1 d P B 2
H6B1 H -0.3708 0.1652 0.5536 0.067 Uiso 0.329(4) 1 calc PR B 2
H6B2 H -0.3455 0.1992 0.6109 0.067 Uiso 0.329(4) 1 calc PR B 2
N7 N -0.1792(3) 0.1484(3) 0.61867(18) 0.0600(12) Uani 1 1 d . . .
C8 C -0.0988(4) 0.1222(4) 0.6158(3) 0.0693(17) Uani 1 1 d . B .
H8 H -0.0616 0.1314 0.6462 0.083 Uiso 1 1 calc R C 1
N9 N -0.0719(3) 0.0815(3) 0.56714(18) 0.0505(10) Uani 1 1 d . . .
O11 O 0.0758(2) 0.1238(2) 0.50437(15) 0.0502(8) Uani 1 1 d . . .
O12 O 0.0133(2) 0.0843(2) 0.42290(14) 0.0473(8) Uani 1 1 d . . .
C11 C 0.0616(3) 0.1315(3) 0.4515(2) 0.0426(10) Uani 1 1 d . B .
C12 C 0.1068(3) 0.2031(3) 0.4203(3) 0.0565(14) Uani 1 1 d . . .
H12A H 0.1090 0.1897 0.3796 0.068 Uiso 1 1 calc R B .
H12B H 0.0740 0.2551 0.4248 0.068 Uiso 1 1 calc R . .
C13 C 0.1963(3) 0.2185(3) 0.4417(3) 0.0554(13) Uani 1 1 d . B .
H13A H 0.1940 0.2327 0.4823 0.066 Uiso 1 1 calc R . .
H13B H 0.2201 0.2670 0.4215 0.066 Uiso 1 1 calc R . .
C14 C 0.2548(3) 0.1424(3) 0.4336(2) 0.0479(12) Uani 1 1 d . . .
H14A H 0.2581 0.1285 0.3930 0.057 Uiso 1 1 calc R B .
H14B H 0.2312 0.0935 0.4535 0.057 Uiso 1 1 calc R . .
C15 C 0.3442(3) 0.1603(4) 0.4564(3) 0.0551(13) Uani 1 1 d . B .
H15A H 0.3636 0.2148 0.4416 0.066 Uiso 1 1 calc R . .
H15B H 0.3420 0.1644 0.4980 0.066 Uiso 1 1 calc R . .
C16 C 0.4069(3) 0.0925(4) 0.4398(3) 0.0558(13) Uani 1 1 d . . .
H16A H 0.4130 0.0922 0.3983 0.067 Uiso 1 1 calc R B .
H16B H 0.3846 0.0374 0.4513 0.067 Uiso 1 1 calc R . .
C17 C 0.4941(3) 0.1050(4) 0.4669(3) 0.0573(14) Uani 1 1 d . B .
O22 O 0.5551(3) 0.0733(5) 0.4405(2) 0.115(2) Uani 1 1 d . . .
O21 O 0.5038(4) 0.1366(7) 0.5106(4) 0.207(5) Uani 1 1 d . . .
H22 H 0.6180 0.0827 0.4555 0.050 Uiso 1 1 d . . .

loop_
_atom_site_aniso_label
_atom_site_aniso_U_11
_atom_site_aniso_U_22
_atom_site_aniso_U_33
_atom_site_aniso_U_23
_atom_site_aniso_U_13
_atom_site_aniso_U_12
Cu1 0.0384(3) 0.0445(3) 0.0360(3) -0.0010(2) -0.0003(2) -0.0028(2)
N1 0.035(2) 0.066(3) 0.064(3) 0.015(2) -0.015(2) -0.0081(19)
C2 0.038(3) 0.064(3) 0.087(4) 0.029(3) -0.006(3) -0.010(2)
N3 0.0246(19) 0.056(3) 0.073(3) 0.026(2) -0.0042(18) -0.0029(17)
C4 0.048(3) 0.039(3) 0.075(4) 0.017(2) 0.031(3) 0.014(2)
C5 0.033(4) 0.042(4) 0.029(3) -0.001(3) 0.003(3) 0.001(3)
C6 0.036(4) 0.045(4) 0.036(4) -0.003(3) 0.001(4) -0.004(3)
N6 0.023(5) 0.057(5) 0.055(7) -0.020(4) -0.004(4) 0.008(4)
C5B 0.027(6) 0.033(6) 0.025(6) 0.003(5) 0.010(5) 0.008(5)
C6B 0.026(8) 0.032(6) 0.030(7) -0.005(5) -0.005(6) 0.006(5)
N6B 0.019(10) 0.098(16) 0.049(13) -0.029(10) -0.008(8) -0.003(9)
N7 0.081(3) 0.060(3) 0.039(2) -0.017(2) 0.015(2) -0.002(2)
C8 0.083(4) 0.062(3) 0.063(4) -0.010(3) 0.036(3) 0.014(3)
N9 0.060(3) 0.045(2) 0.046(2) -0.0025(18) 0.020(2) 0.0076(19)
O11 0.048(2) 0.0469(19) 0.055(2) -0.0007(16) 0.0030(16) -0.0077(15)
O12 0.0450(18) 0.0454(18) 0.0514(19) 0.0054(15) 0.0057(15) -0.0011(15)
C11 0.031(2) 0.038(2) 0.059(3) 0.003(2) 0.010(2) 0.0093(18)
C12 0.042(3) 0.045(3) 0.083(4) 0.022(3) 0.011(3) 0.005(2)
C13 0.048(3) 0.043(3) 0.075(4) 0.003(3) 0.014(3) -0.007(2)
C14 0.037(2) 0.049(3) 0.057(3) 0.003(2) 0.009(2) -0.002(2)
C15 0.042(3) 0.058(3) 0.065(3) -0.004(3) 0.005(2) 0.002(2)
C16 0.043(3) 0.057(3) 0.068(3) -0.002(3) 0.002(2) 0.003(2)
C17 0.046(3) 0.068(4) 0.058(3) -0.010(3) 0.002(2) 0.007(2)
O22 0.037(2) 0.229(7) 0.078(3) -0.073(4) -0.008(2) 0.021(3)
O21 0.070(4) 0.373(13) 0.178(7) -0.191(9) -0.033(4) 0.061(6)

loop_
_atom_type_symbol
_atom_type_description
_atom_type_scat_dispersion_real
_atom_type_scat_dispersion_imag
_atom_type_scat_source
C C 0.0033 0.0016 'International Tables Vol C Tables 4.2.6.8 and 6.1.1.4'
H H 0.0000 0.0000 'International Tables Vol C Tables 4.2.6.8 and 6.1.1.4'
N N 0.0061 0.0033 'International Tables Vol C Tables 4.2.6.8 and 6.1.1.4'
O O 0.0106 0.0060 'International Tables Vol C Tables 4.2.6.8 and 6.1.1.4'
Cu Cu 0.3201 1.2651 'International Tables Vol C Tables 4.2.6.8 and 6.1.1.4'

loop_
_geom_angle_atom_site_label_1
_geom_angle_atom_site_label_2
_geom_angle_atom_site_label_3
_geom_angle
_geom_angle_site_symmetry_1
_geom_angle_site_symmetry_3
O11 Cu1 N9 90.27(16) . .
O11 Cu1 O12 161.41(14) . 9_556
N9 Cu1 O12 87.65(16) . 9_556
O11 Cu1 N3 87.57(15) . 9_556
N9 Cu1 N3 166.61(18) . 9_556
O12 Cu1 N3 90.20(15) 9_556 9_556
O11 Cu1 N7 95.68(17) . 16_556
N9 Cu1 N7 95.93(18) . 16_556
O12 Cu1 N7 102.91(17) 9_556 16_556
N3 Cu1 N7 97.43(18) 9_556 16_556
O11 Cu1 Cu1 82.06(11) . 9_556
N9 Cu1 Cu1 83.12(13) . 9_556
O12 Cu1 Cu1 79.35(10) 9_556 9_556
N3 Cu1 Cu1 83.50(13) 9_556 9_556
N7 Cu1 Cu1 177.53(14) 16_556 9_556
C5B N1 C2 83.2(7) . .
C2 N1 C6 123.4(5) . .
N1 C2 N3 125.9(6) . .
N1 C2 H2 117.0 . .
N3 C2 H2 117.0 . .
C5B C2 H2 164.0 . .
C2 N3 C4 109.2(5) . .
C2 N3 Cu1 128.6(5) . 9_556
C4 N3 Cu1 121.7(3) . 9_556
C5B N3 Cu1 170.2(4) . 9_556
N9 C4 N3 126.5(4) . .
N9 C4 C5 100.5(5) . .
N3 C4 C5 133.0(6) . .
N9 C4 C5B 147.4(7) . .
N3 C4 C5B 86.0(6) . .
N7 C5 C6 128.5(7) . .
N7 C5 C4 118.3(6) . .
C6 C5 C4 113.0(6) . .
C6 C5 C8 170.3(6) . .
N6 C6 C5 124.1(9) . .
N6 C6 N1 120.5(7) . .
C5 C6 N1 115.4(6) . .
C6 N6 H6A 120.0 . .
C6 N6 H6B 120.0 . .
H6A N6 H6B 120.0 . .
N1 C5B C6B 118.9(13) . .
N1 C5B C4 135.6(10) . .
C6B C5B C4 105.4(11) . .
C6B C5B C2 168.6(12) . .
C6B C5B N3 149.0(11) . .
N6B C6B C5B 123.6(18) . .
N6B C6B N7 126.3(15) . .
C5B C6B N7 110.2(11) . .
C6B N6B H6B1 120.0 . .
C6B N6B H6B2 120.0 . .
H6B1 N6B H6B2 120.0 . .
C5 N7 C8 96.1(5) . .
C5 N7 C6B 35.8(5) . .
C8 N7 C6B 131.8(6) . .
C5 N7 Cu1 144.8(5) . 15_556
C8 N7 Cu1 119.0(4) . 15_556
C6B N7 Cu1 109.1(5) . 15_556
N7 C8 N9 118.7(6) . .
N7 C8 H8 120.6 . .
N9 C8 H8 120.6 . .
C5 C8 H8 162.5 . .
C4 N9 C8 106.3(5) . .
C4 N9 Cu1 125.0(3) . .
C8 N9 Cu1 128.3(4) . .
C11 O11 Cu1 125.4(3) . .
C11 O12 Cu1 127.7(3) . 9_556
O12 C11 O11 124.8(4) . .
O12 C11 C12 117.9(5) . .
O11 C11 C12 117.3(5) . .
C13 C12 C11 113.3(4) . .
C13 C12 H12A 108.9 . .
C11 C12 H12A 108.9 . .
C13 C12 H12B 108.9 . .
C11 C12 H12B 108.9 . .
H12A C12 H12B 107.7 . .
C12 C13 C14 113.3(4) . .
C12 C13 H13A 108.9 . .
C14 C13 H13A 108.9 . .
C12 C13 H13B 108.9 . .
C14 C13 H13B 108.9 . .
H13A C13 H13B 107.7 . .
C13 C14 C15 111.6(4) . .
C13 C14 H14A 109.3 . .
C15 C14 H14A 109.3 . .
C13 C14 H14B 109.3 . .
C15 C14 H14B 109.3 . .
H14A C14 H14B 108.0 . .
C16 C15 C14 112.5(5) . .
C16 C15 H15A 109.1 . .
C14 C15 H15A 109.1 . .
C16 C15 H15B 109.1 . .
C14 C15 H15B 109.1 . .
H15A C15 H15B 107.8 . .
C15 C16 C17 113.1(5) . .
C15 C16 H16A 109.0 . .
C17 C16 H16A 109.0 . .
C15 C16 H16B 109.0 . .
C17 C16 H16B 109.0 . .
H16A C16 H16B 107.8 . .
O21 C17 O22 120.8(6) . .
O21 C17 C16 123.1(6) . .
O22 C17 C16 115.9(5) . .
C17 O22 H22 120.0 . .

loop_
_geom_bond_atom_site_label_1
_geom_bond_atom_site_label_2
_geom_bond_distance
_geom_bond_site_symmetry_2
Cu1 O11 1.981(3) .
Cu1 N9 1.994(4) .
Cu1 O12 2.004(3) 9_556
Cu1 N3 2.032(4) 9_556
Cu1 N7 2.188(4) 16_556
Cu1 Cu1 2.8651(11) 9_556
N1 C5B 1.267(13) .
N1 C2 1.324(8) .
N1 C6 1.479(10) .
C2 N3 1.346(6) .
C2 C5B 1.720(14) .
C2 H2 0.9300 .
N3 C4 1.365(8) .
N3 C5B 1.970(14) .
C4 N9 1.319(8) .
C4 C5 1.446(8) .
C4 C5B 1.518(14) .
C5 N7 1.320(8) .
C5 C6 1.381(10) .
C5 C8 1.969(10) .
C6 N6 1.358(16) .
N6 H6A 0.8600 .
N6 H6B 0.8600 .
C5B C6B 1.408(18) .
C6B N6B 1.28(3) .
C6B N7 1.633(17) .
N6B H6B1 0.8600 .
N6B H6B2 0.8600 .
N7 C8 1.327(8) .
C8 N9 1.365(6) .
C8 H8 0.9300 .
O11 C11 1.255(6) .
O12 C11 1.252(6) .
C11 C12 1.513(7) .
C12 C13 1.508(8) .
C12 H12A 0.9700 .
C12 H12B 0.9700 .
C13 C14 1.517(7) .
C13 H13A 0.9700 .
C13 H13B 0.9700 .
C14 C15 1.525(7) .
C14 H14A 0.9700 .
C14 H14B 0.9700 .
C15 C16 1.500(7) .
C15 H15A 0.9700 .
C15 H15B 0.9700 .
C16 C17 1.519(8) .
C16 H16A 0.9700 .
C16 H16B 0.9700 .
C17 O21 1.142(8) .
C17 O22 1.241(7) .
O22 H22 1.0570 .

loop_
_geom_hbond_atom_site_label_D
_geom_hbond_atom_site_label_H
_geom_hbond_atom_site_label_A
_geom_hbond_distance_DH
_geom_hbond_distance_HA
_geom_hbond_distance_DA
_geom_hbond_angle_DHA
_geom_hbond_site_symmetry_A
N6 H6A O12 0.86 2.13 2.98(1) 169.6 3_455
N6 H6B O21 0.86 1.79 2.64(1) 168.8 1_455
N6B H6B2 O12 0.86 1.77 2.59(3) 160.8 3_455
N6B H6B1 O21 0.86 2.25 3.076(19) 160.5 1_455
O22 H22 N1 1.06 1.64 2.686(6) 169.7 1_655
